data_1554692
loop_
_publ_author_name
'Liu, Jianxun'
'Xing, Chang'
'Wei, Donghui'
'Deng, Qianqian'
'Yang, Cuiping'
'Peng, Qiuchen'
'Hou, Hongwei'
'Li, Yuanyuan'
'Li, Kai'

_publ_section_title
;
 Utilizing the aggregation-induced emission phenomenon to visualize
 spontaneous molecular directed motion in the solid state
;
_journal_issue 12
_journal_name_full 'Materials Chemistry Frontiers'
_journal_page_first 2746
_journal_paper_doi 10.1039/C9QM00586B
_journal_volume 3
_journal_year 2019
_chemical_formula_sum 'C16 H17 N O2'
_chemical_formula_weight 255.30
_space_group_crystal_system triclinic
_space_group_IT_number 2
_space_group_name_Hall '-P 1'
_space_group_name_H-M_alt 'P -1'
_atom_sites_solution_hydrogens mixed
_audit_block_doi 10.5517/ccdc.csd.cc235s69
_audit_creation_method SHELXL-2014/7
_audit_update_record
;
2019-07-21 deposited with the CCDC.	2019-10-12 downloaded from the CCDC.
;
_cell_angle_alpha 92.777(2)
_cell_angle_beta 94.558(2)
_cell_angle_gamma 90.014(2)
_cell_formula_units_Z 4
_cell_length_a 6.2328(2)
_cell_length_b 7.21290(10)
_cell_length_c 31.0245(7)
_cell_measurement_temperature 293(2)
_cell_volume 1388.70(6)
_computing_structure_refinement 'SHELXL-2014/7 (Sheldrick, 2014)'
_diffrn_ambient_temperature 293(2)
_diffrn_measured_fraction_theta_full 0.989
_diffrn_measured_fraction_theta_max 0.967
_diffrn_radiation_type CuK\a
_diffrn_radiation_wavelength 1.54184
_diffrn_reflns_av_R_equivalents 0.0239
_diffrn_reflns_av_unetI/netI 0.0316
_diffrn_reflns_Laue_measured_fraction_full 0.989
_diffrn_reflns_Laue_measured_fraction_max 0.967
_diffrn_reflns_limit_h_max 4
_diffrn_reflns_limit_h_min -7
_diffrn_reflns_limit_k_max 8
_diffrn_reflns_limit_k_min -8
_diffrn_reflns_limit_l_max 37
_diffrn_reflns_limit_l_min -38
_diffrn_reflns_number 12417
_diffrn_reflns_point_group_measured_fraction_full 0.989
_diffrn_reflns_point_group_measured_fraction_max 0.967
_diffrn_reflns_theta_full 67.684
_diffrn_reflns_theta_max 73.150
_diffrn_reflns_theta_min 2.861
_exptl_absorpt_coefficient_mu 0.642
_exptl_crystal_density_diffrn 1.221
_exptl_crystal_F_000 544
_exptl_crystal_size_max 0.210
_exptl_crystal_size_mid 0.190
_exptl_crystal_size_min 0.190
_refine_diff_density_max 0.140
_refine_diff_density_min -0.160
_refine_diff_density_rms 0.034
_refine_ls_extinction_method none
_refine_ls_goodness_of_fit_ref 1.000
_refine_ls_hydrogen_treatment constr
_refine_ls_matrix_type full
_refine_ls_number_parameters 380
_refine_ls_number_reflns 5361
_refine_ls_number_restraints 4
_refine_ls_restrained_S_all 1.011
_refine_ls_R_factor_all 0.0659
_refine_ls_R_factor_gt 0.0468
_refine_ls_shift/su_max 0.001
_refine_ls_shift/su_mean 0.000
_refine_ls_structure_factor_coef Fsqd
_refine_ls_weighting_details 'w=1/[\s^2^(Fo^2^)+(0.0561P)^2^+0.2706P] where P=(Fo^2^+2Fc^2^)/3'
_refine_ls_weighting_scheme calc
_refine_ls_wR_factor_gt 0.1232
_refine_ls_wR_factor_ref 0.1319
_reflns_Friedel_coverage 0.000
_reflns_number_gt 4106
_reflns_number_total 5361
_reflns_threshold_expression 'I > 2\s(I)'
_cod_data_source_file c9qm00586b3.cif
_cod_data_source_block HY
_cod_database_code 1554692
_shelx_shelxl_version_number 2014/7
_shelx_space_group_comment
;
The symmetry employed for this shelxl refinement is uniquely defined
by the following loop, which should always be used as a source of
symmetry information in preference to the above space-group names.
They are only intended as comments.
;
_shelx_estimated_absorpt_t_min 0.877
_shelx_estimated_absorpt_t_max 0.888

loop_
_space_group_symop_operation_xyz
'x, y, z'
'-x, -y, -z'

loop_
_atom_site_label
_atom_site_type_symbol
_atom_site_fract_x
_atom_site_fract_y
_atom_site_fract_z
_atom_site_U_iso_or_equiv
_atom_site_adp_type
_atom_site_occupancy
_atom_site_site_symmetry_order
_atom_site_calc_flag
_atom_site_refinement_flags_posn
_atom_site_refinement_flags_adp
_atom_site_refinement_flags_occupancy
_atom_site_disorder_assembly
_atom_site_disorder_group
O1 O 0.78276(18) 0.60103(19) 0.66548(4) 0.0704(3) Uani 1 1 d . . . . .
H1 H 0.7206 0.6232 0.6875 0.106 Uiso 1 1 calc R U . . .
O2 O 0.16395(18) 0.73252(16) 0.87553(3) 0.0626(3) Uani 1 1 d . . . . .
N1 N 0.46904(19) 0.70314(16) 0.71151(4) 0.0501(3) Uani 1 1 d . . . . .
C1 C 0.5869(3) 0.6294(3) 0.55340(6) 0.0717(5) Uani 1 1 d . . . . .
H1A H 0.6364 0.6050 0.5262 0.086 Uiso 1 1 calc R U . . .
C2 C 0.3820(3) 0.7004(3) 0.55658(6) 0.0723(5) Uani 1 1 d . . . . .
H2A H 0.2953 0.7256 0.5318 0.087 Uiso 1 1 calc R U . . .
C3 C 0.3083(3) 0.7330(2) 0.59677(5) 0.0604(4) Uani 1 1 d . . . . .
H3A H 0.1697 0.7783 0.5989 0.073 Uiso 1 1 calc R U . . .
C4 C 0.4373(2) 0.69936(19) 0.63446(5) 0.0494(3) Uani 1 1 d . . . . .
C5 C 0.6479(2) 0.6314(2) 0.63041(5) 0.0534(4) Uani 1 1 d . . . . .
C6 C 0.7183(3) 0.5945(2) 0.58971(6) 0.0642(4) Uani 1 1 d . . . . .
H6A H 0.8549 0.5458 0.5869 0.077 Uiso 1 1 calc R U . . .
C7 C 0.3518(2) 0.72463(19) 0.67635(5) 0.0500(3) Uani 1 1 d . . . . .
H7A H 0.2081 0.7573 0.6778 0.060 Uiso 1 1 calc R U . . .
C8 C 0.3788(2) 0.71065(18) 0.75206(5) 0.0463(3) Uani 1 1 d . . . . .
C9 C 0.1824(2) 0.6282(2) 0.75846(5) 0.0507(3) Uani 1 1 d . . . . .
H9A H 0.1016 0.5710 0.7350 0.061 Uiso 1 1 calc R U . . .
C10 C 0.1060(2) 0.6302(2) 0.79905(5) 0.0519(3) Uani 1 1 d . . . . .
H10A H -0.0242 0.5729 0.8030 0.062 Uiso 1 1 calc R U . . .
C11 C 0.2244(2) 0.71820(19) 0.83395(5) 0.0491(3) Uani 1 1 d . . . . .
C12 C 0.4212(2) 0.7997(2) 0.82779(5) 0.0512(3) Uani 1 1 d . . . . .
H12A H 0.5012 0.8586 0.8511 0.061 Uiso 1 1 calc R U . . .
C13 C 0.4982(2) 0.79362(19) 0.78750(5) 0.0503(3) Uani 1 1 d . . . . .
H13A H 0.6318 0.8456 0.7839 0.060 Uiso 1 1 calc R U . . .
C14 C -0.0393(3) 0.6572(3) 0.88389(6) 0.0864(6) Uani 0.5 1 d . . P A 1
H14A H -0.0270 0.5248 0.8877 0.104 Uiso 0.5 1 calc R U P A 1
H14B H -0.1445 0.6768 0.8598 0.104 Uiso 0.5 1 calc R U P A 1
C15 C -0.1094(9) 0.7556(9) 0.92505(15) 0.0781(13) Uani 0.5 1 d . . P A 1
H15A H -0.1059 0.8888 0.9221 0.094 Uiso 0.5 1 calc R U P A 1
H15B H -0.2562 0.7201 0.9292 0.094 Uiso 0.5 1 calc R U P A 1
C16 C 0.0369(10) 0.7058(11) 0.96406(15) 0.1110(19) Uani 0.5 1 d . . P A 1
H16A H -0.0100 0.7691 0.9896 0.166 Uiso 0.5 1 calc R U P A 1
H16B H 0.0317 0.5742 0.9672 0.166 Uiso 0.5 1 calc R U P A 1
H16C H 0.1818 0.7426 0.9601 0.166 Uiso 0.5 1 calc R U P A 1
C14' C -0.0393(3) 0.6572(3) 0.88389(6) 0.0864(6) Uani 0.5 1 d D . P A 2
H14C H -0.0582 0.5335 0.8704 0.104 Uiso 0.5 1 calc R U P A 2
H14D H -0.1555 0.7351 0.8726 0.104 Uiso 0.5 1 calc R U P A 2
C15' C -0.0375(13) 0.6508(10) 0.9343(2) 0.119(2) Uani 0.5 1 d D . P A 2
H15C H -0.1481 0.5679 0.9425 0.142 Uiso 0.5 1 calc R U P A 2
H15D H 0.1015 0.6117 0.9469 0.142 Uiso 0.5 1 calc R U P A 2
C16' C -0.0822(18) 0.8442(12) 0.9473(3) 0.187(4) Uani 0.5 1 d D . P A 2
H16D H -0.0848 0.8562 0.9782 0.281 Uiso 0.5 1 calc R U P A 2
H16E H 0.0282 0.9232 0.9383 0.281 Uiso 0.5 1 calc R U P A 2
H16F H -0.2193 0.8797 0.9339 0.281 Uiso 0.5 1 calc R U P A 2
O3 O 0.27666(18) 0.25873(18) 0.66369(4) 0.0731(3) Uani 1 1 d . . . . .
H3B H 0.2128 0.2354 0.6849 0.110 Uiso 1 1 d R U . . .
O4 O -0.33463(18) 0.21924(16) 0.87576(3) 0.0627(3) Uani 1 1 d . . . . .
N2 N -0.03247(19) 0.17722(16) 0.71152(4) 0.0503(3) Uani 1 1 d . . . . .
C17 C 0.0667(4) 0.1784(2) 0.55236(6) 0.0742(5) Uani 1 1 d . . . . .
H17A H 0.1116 0.1913 0.5248 0.089 Uiso 1 1 calc R U . . .
C18 C -0.1360(3) 0.1073(2) 0.55685(6) 0.0713(5) Uani 1 1 d . . . . .
H18A H -0.2253 0.0698 0.5326 0.086 Uiso 1 1 calc R U . . .
C19 C -0.2035(3) 0.0926(2) 0.59746(5) 0.0592(4) Uani 1 1 d . . . . .
H19A H -0.3406 0.0468 0.6005 0.071 Uiso 1 1 calc R U . . .
C20 C -0.0708(2) 0.14509(19) 0.63438(5) 0.0501(3) Uani 1 1 d . . . . .
C21 C 0.1383(3) 0.2115(2) 0.62920(5) 0.0551(4) Uani 1 1 d . . . . .
C22 C 0.2028(3) 0.2302(2) 0.58793(6) 0.0679(5) Uani 1 1 d . . . . .
H22A H 0.3384 0.2780 0.5843 0.081 Uiso 1 1 calc R U . . .
C23 C -0.1520(2) 0.13826(19) 0.67679(5) 0.0497(3) Uani 1 1 d . . . . .
H23A H -0.2948 0.1047 0.6788 0.060 Uiso 1 1 calc R U . . .
C24 C -0.1215(2) 0.18778(18) 0.75215(4) 0.0462(3) Uani 1 1 d . . . . .
C25 C -0.3173(2) 0.2732(2) 0.75868(5) 0.0505(3) Uani 1 1 d . . . . .
H25A H -0.3982 0.3208 0.7353 0.061 Uiso 1 1 calc R U . . .
C26 C -0.3933(2) 0.2882(2) 0.79930(5) 0.0520(3) Uani 1 1 d . . . . .
H26A H -0.5236 0.3469 0.8032 0.062 Uiso 1 1 calc R U . . .
C27 C -0.2746(2) 0.21561(19) 0.83420(5) 0.0488(3) Uani 1 1 d . . . . .
C28 C -0.0780(2) 0.1314(2) 0.82795(5) 0.0517(3) Uani 1 1 d . . . . .
H28A H 0.0020 0.0822 0.8512 0.062 Uiso 1 1 calc R U . . .
C29 C -0.0012(2) 0.12050(19) 0.78772(5) 0.0503(3) Uani 1 1 d . . . . .
H29A H 0.1326 0.0676 0.7842 0.060 Uiso 1 1 calc R U . . .
C30 C -0.5377(3) 0.2984(3) 0.88415(6) 0.0864(6) Uani 0.5 1 d D . P B 1
H30A H -0.6541 0.2166 0.8726 0.104 Uiso 0.5 1 calc R U P B 1
H30B H -0.5555 0.4171 0.8709 0.104 Uiso 0.5 1 calc R U P B 1
C31 C -0.5376(13) 0.3243(11) 0.9345(2) 0.116(2) Uani 0.5 1 d D . P B 1
H31A H -0.3992 0.3692 0.9473 0.139 Uiso 0.5 1 calc R U P B 1
H31B H -0.6488 0.4101 0.9427 0.139 Uiso 0.5 1 calc R U P B 1
C32 C -0.5818(17) 0.1363(11) 0.9477(3) 0.176(4) Uani 0.5 1 d D . P B 1
H32A H -0.5850 0.1376 0.9786 0.264 Uiso 0.5 1 calc R U P B 1
H32B H -0.7184 0.0944 0.9342 0.264 Uiso 0.5 1 calc R U P B 1
H32C H -0.4707 0.0538 0.9389 0.264 Uiso 0.5 1 calc R U P B 1
C30' C -0.5377(3) 0.2984(3) 0.88415(6) 0.0864(6) Uani 0.5 1 d . . P B 2
H30C H -0.6427 0.2702 0.8599 0.104 Uiso 0.5 1 calc R U P B 2
H30D H -0.5247 0.4322 0.8883 0.104 Uiso 0.5 1 calc R U P B 2
C31' C -0.6088(9) 0.2150(9) 0.92515(16) 0.0798(13) Uani 0.5 1 d . . P B 2
H31C H -0.7561 0.2508 0.9292 0.096 Uiso 0.5 1 calc R U P B 2
H31D H -0.6035 0.0807 0.9221 0.096 Uiso 0.5 1 calc R U P B 2
C32' C -0.4642(11) 0.2820(12) 0.96399(16) 0.116(2) Uani 0.5 1 d . . P B 2
H32D H -0.5105 0.2287 0.9895 0.174 Uiso 0.5 1 calc R U P B 2
H32E H -0.3188 0.2451 0.9601 0.174 Uiso 0.5 1 calc R U P B 2
H32F H -0.4712 0.4148 0.9672 0.174 Uiso 0.5 1 calc R U P B 2

loop_
_atom_site_aniso_label
_atom_site_aniso_U_11
_atom_site_aniso_U_22
_atom_site_aniso_U_33
_atom_site_aniso_U_23
_atom_site_aniso_U_13
_atom_site_aniso_U_12
O1 0.0536(7) 0.0899(9) 0.0673(7) 0.0030(6) 0.0023(6) 0.0135(6)
O2 0.0634(7) 0.0724(7) 0.0523(6) -0.0015(5) 0.0088(5) -0.0039(5)
N1 0.0506(7) 0.0464(6) 0.0530(7) 0.0009(5) 0.0035(6) 0.0004(5)
C1 0.0949(14) 0.0645(11) 0.0574(10) -0.0023(8) 0.0195(10) -0.0158(10)
C2 0.0942(14) 0.0690(11) 0.0528(10) 0.0100(8) -0.0042(9) -0.0098(10)
C3 0.0627(10) 0.0571(9) 0.0610(10) 0.0095(7) -0.0023(8) 0.0007(7)
C4 0.0527(8) 0.0416(7) 0.0538(8) 0.0040(6) 0.0029(6) -0.0026(6)
C5 0.0543(9) 0.0478(8) 0.0581(9) 0.0017(6) 0.0054(7) -0.0027(6)
C6 0.0674(11) 0.0568(9) 0.0698(11) -0.0042(8) 0.0188(9) -0.0052(8)
C7 0.0475(8) 0.0446(7) 0.0579(9) 0.0044(6) 0.0039(7) 0.0028(6)
C8 0.0464(8) 0.0401(7) 0.0523(8) 0.0024(6) 0.0024(6) 0.0033(6)
C9 0.0498(8) 0.0475(8) 0.0535(8) -0.0010(6) -0.0018(6) -0.0030(6)
C10 0.0477(8) 0.0491(8) 0.0584(9) 0.0010(6) 0.0031(7) -0.0053(6)
C11 0.0525(8) 0.0445(7) 0.0502(8) 0.0031(6) 0.0033(6) 0.0057(6)
C12 0.0505(8) 0.0479(8) 0.0534(8) -0.0023(6) -0.0048(6) -0.0005(6)
C13 0.0447(8) 0.0464(8) 0.0590(9) 0.0014(6) 0.0009(6) -0.0023(6)
C14 0.0791(13) 0.1131(17) 0.0689(12) -0.0047(11) 0.0226(10) -0.0252(12)
C15 0.089(3) 0.083(3) 0.066(3) -0.007(2) 0.036(2) 0.004(3)
C16 0.135(5) 0.148(6) 0.050(3) -0.003(3) 0.008(3) -0.004(4)
C14' 0.0791(13) 0.1131(17) 0.0689(12) -0.0047(11) 0.0226(10) -0.0252(12)
C15' 0.115(5) 0.128(6) 0.117(6) -0.005(5) 0.042(4) -0.019(4)
C16' 0.239(11) 0.199(10) 0.135(7) -0.006(7) 0.088(7) 0.034(9)
O3 0.0540(7) 0.0892(9) 0.0764(8) 0.0030(6) 0.0077(6) -0.0113(6)
O4 0.0644(7) 0.0734(7) 0.0513(6) 0.0074(5) 0.0085(5) 0.0066(5)
N2 0.0516(7) 0.0478(6) 0.0518(7) 0.0043(5) 0.0051(5) 0.0014(5)
C17 0.1060(15) 0.0599(10) 0.0605(11) 0.0072(8) 0.0286(11) 0.0102(10)
C18 0.0997(14) 0.0607(10) 0.0529(10) 0.0002(7) 0.0033(9) 0.0016(9)
C19 0.0681(10) 0.0530(9) 0.0562(9) 0.0022(7) 0.0028(8) -0.0022(7)
C20 0.0560(9) 0.0416(7) 0.0532(8) 0.0037(6) 0.0069(7) 0.0033(6)
C21 0.0573(9) 0.0468(8) 0.0624(9) 0.0035(7) 0.0117(7) 0.0046(6)
C22 0.0738(11) 0.0568(9) 0.0771(12) 0.0082(8) 0.0287(10) 0.0045(8)
C23 0.0491(8) 0.0455(7) 0.0550(8) 0.0037(6) 0.0057(7) -0.0010(6)
C24 0.0475(8) 0.0406(7) 0.0504(8) 0.0034(6) 0.0019(6) -0.0020(6)
C25 0.0517(8) 0.0484(8) 0.0507(8) 0.0064(6) -0.0022(6) 0.0040(6)
C26 0.0478(8) 0.0499(8) 0.0585(9) 0.0044(6) 0.0039(7) 0.0063(6)
C27 0.0527(8) 0.0447(7) 0.0488(8) 0.0031(6) 0.0026(6) -0.0030(6)
C28 0.0520(8) 0.0492(8) 0.0529(8) 0.0076(6) -0.0053(6) 0.0005(6)
C29 0.0449(8) 0.0478(8) 0.0579(9) 0.0042(6) 0.0009(6) 0.0029(6)
C30 0.0798(13) 0.1159(17) 0.0667(12) 0.0125(11) 0.0217(10) 0.0289(12)
C31 0.120(5) 0.132(6) 0.101(5) 0.015(4) 0.039(4) 0.030(4)
C32 0.226(10) 0.187(9) 0.126(7) 0.024(7) 0.074(7) -0.033(8)
C30' 0.0798(13) 0.1159(17) 0.0667(12) 0.0125(11) 0.0217(10) 0.0289(12)
C31' 0.094(3) 0.083(3) 0.068(3) 0.011(3) 0.036(3) 0.000(3)
C32' 0.140(5) 0.158(6) 0.052(3) 0.009(3) 0.013(3) 0.000(4)

loop_
_atom_type_symbol
_atom_type_description
_atom_type_scat_dispersion_real
_atom_type_scat_dispersion_imag
_atom_type_scat_source
C C 0.0181 0.0091 'International Tables Vol C Tables 4.2.6.8 and 6.1.1.4'
H H 0.0000 0.0000 'International Tables Vol C Tables 4.2.6.8 and 6.1.1.4'
N N 0.0311 0.0180 'International Tables Vol C Tables 4.2.6.8 and 6.1.1.4'
O O 0.0492 0.0322 'International Tables Vol C Tables 4.2.6.8 and 6.1.1.4'

loop_
_geom_angle_atom_site_label_1
_geom_angle_atom_site_label_2
_geom_angle_atom_site_label_3
_geom_angle
C5 O1 H1 109.5
C11 O2 C14' 118.27(13)
C11 O2 C14 118.27(13)
C7 N1 C8 121.05(13)
C6 C1 C2 121.11(17)
C6 C1 H1A 119.4
C2 C1 H1A 119.4
C3 C2 C1 119.23(17)
C3 C2 H2A 120.4
C1 C2 H2A 120.4
C2 C3 C4 121.31(17)
C2 C3 H3A 119.3
C4 C3 H3A 119.3
C3 C4 C5 118.41(14)
C3 C4 C7 120.28(14)
C5 C4 C7 121.23(13)
O1 C5 C6 118.86(15)
O1 C5 C4 121.42(14)
C6 C5 C4 119.72(15)
C1 C6 C5 120.17(17)
C1 C6 H6A 119.9
C5 C6 H6A 119.9
N1 C7 C4 121.64(14)
N1 C7 H7A 119.2
C4 C7 H7A 119.2
C13 C8 C9 118.65(13)
C13 C8 N1 118.30(13)
C9 C8 N1 122.92(13)
C10 C9 C8 121.00(13)
C10 C9 H9A 119.5
C8 C9 H9A 119.5
C9 C10 C11 119.68(14)
C9 C10 H10A 120.2
C11 C10 H10A 120.2
O2 C11 C10 125.16(14)
O2 C11 C12 115.29(13)
C10 C11 C12 119.55(14)
C13 C12 C11 120.38(14)
C13 C12 H12A 119.8
C11 C12 H12A 119.8
C12 C13 C8 120.70(14)
C12 C13 H13A 119.6
C8 C13 H13A 119.6
O2 C14 C15 107.7(3)
O2 C14 H14A 110.2
C15 C14 H14A 110.2
O2 C14 H14B 110.2
C15 C14 H14B 110.2
H14A C14 H14B 108.5
C16 C15 C14 110.9(5)
C16 C15 H15A 109.5
C14 C15 H15A 109.5
C16 C15 H15B 109.5
C14 C15 H15B 109.5
H15A C15 H15B 108.1
C15 C16 H16A 109.5
C15 C16 H16B 109.5
H16A C16 H16B 109.5
C15 C16 H16C 109.5
H16A C16 H16C 109.5
H16B C16 H16C 109.5
O2 C14' C15' 106.0(3)
O2 C14' H14C 110.5
C15' C14' H14C 110.5
O2 C14' H14D 110.5
C15' C14' H14D 110.5
H14C C14' H14D 108.7
C16' C15' C14' 102.5(7)
C16' C15' H15C 111.3
C14' C15' H15C 111.3
C16' C15' H15D 111.3
C14' C15' H15D 111.3
H15C C15' H15D 109.2
C15' C16' H16D 109.5
C15' C16' H16E 109.5
H16D C16' H16E 109.5
C15' C16' H16F 109.5
H16D C16' H16F 109.5
H16E C16' H16F 109.5
C21 O3 H3B 105.2
C27 O4 C30' 118.28(13)
C27 O4 C30 118.28(13)
C23 N2 C24 120.44(13)
C22 C17 C18 121.16(17)
C22 C17 H17A 119.4
C18 C17 H17A 119.4
C19 C18 C17 119.23(18)
C19 C18 H18A 120.4
C17 C18 H18A 120.4
C18 C19 C20 121.37(17)
C18 C19 H19A 119.3
C20 C19 H19A 119.3
C19 C20 C21 118.59(14)
C19 C20 C23 119.91(14)
C21 C20 C23 121.45(14)
O3 C21 C22 119.14(15)
O3 C21 C20 121.39(14)
C22 C21 C20 119.47(16)
C17 C22 C21 120.11(17)
C17 C22 H22A 119.9
C21 C22 H22A 119.9
N2 C23 C20 121.76(14)
N2 C23 H23A 119.1
C20 C23 H23A 119.1
C29 C24 C25 118.48(13)
C29 C24 N2 118.42(13)
C25 C24 N2 122.97(13)
C26 C25 C24 121.06(13)
C26 C25 H25A 119.5
C24 C25 H25A 119.5
C25 C26 C27 119.76(14)
C25 C26 H26A 120.1
C27 C26 H26A 120.1
O4 C27 C26 125.13(14)
O4 C27 C28 115.42(13)
C26 C27 C28 119.44(14)
C29 C28 C27 120.51(14)
C29 C28 H28A 119.7
C27 C28 H28A 119.7
C28 C29 C24 120.69(14)
C28 C29 H29A 119.7
C24 C29 H29A 119.7
O4 C30 C31 106.2(3)
O4 C30 H30A 110.5
C31 C30 H30A 110.5
O4 C30 H30B 110.5
C31 C30 H30B 110.5
H30A C30 H30B 108.7
C32 C31 C30 103.1(7)
C32 C31 H31A 111.1
C30 C31 H31A 111.1
C32 C31 H31B 111.1
C30 C31 H31B 111.1
H31A C31 H31B 109.1
C31 C32 H32A 109.5
C31 C32 H32B 109.5
H32A C32 H32B 109.5
C31 C32 H32C 109.5
H32A C32 H32C 109.5
H32B C32 H32C 109.5
O4 C30' C31' 107.5(3)
O4 C30' H30C 110.2
C31' C30' H30C 110.2
O4 C30' H30D 110.2
C31' C30' H30D 110.2
H30C C30' H30D 108.5
C32' C31' C30' 110.3(6)
C32' C31' H31C 109.6
C30' C31' H31C 109.6
C32' C31' H31D 109.6
C30' C31' H31D 109.6
H31C C31' H31D 108.1
C31' C32' H32D 109.5
C31' C32' H32E 109.5
H32D C32' H32E 109.5
C31' C32' H32F 109.5
H32D C32' H32F 109.5
H32E C32' H32F 109.5

loop_
_geom_bond_atom_site_label_1
_geom_bond_atom_site_label_2
_geom_bond_distance
O1 C5 1.3479(19)
O1 H1 0.8200
O2 C11 1.3714(18)
O2 C14' 1.426(2)
O2 C14 1.426(2)
N1 C7 1.2796(19)
N1 C8 1.4170(18)
C1 C6 1.372(3)
C1 C2 1.385(3)
C1 H1A 0.9300
C2 C3 1.372(2)
C2 H2A 0.9300
C3 C4 1.396(2)
C3 H3A 0.9300
C4 C5 1.414(2)
C4 C7 1.447(2)
C5 C6 1.383(2)
C6 H6A 0.9300
C7 H7A 0.9300
C8 C13 1.388(2)
C8 C9 1.393(2)
C9 C10 1.381(2)
C9 H9A 0.9300
C10 C11 1.388(2)
C10 H10A 0.9300
C11 C12 1.391(2)
C12 C13 1.373(2)
C12 H12A 0.9300
C13 H13A 0.9300
C14 C15 1.525(5)
C14 H14A 0.9700
C14 H14B 0.9700
C15 C16 1.514(8)
C15 H15A 0.9700
C15 H15B 0.9700
C16 H16A 0.9600
C16 H16B 0.9600
C16 H16C 0.9600
C14' C15' 1.565(7)
C14' H14C 0.9700
C14' H14D 0.9700
C15' C16' 1.466(8)
C15' H15C 0.9700
C15' H15D 0.9700
C16' H16D 0.9600
C16' H16E 0.9600
C16' H16F 0.9600
O3 C21 1.3497(19)
O3 H3B 0.8198
O4 C27 1.3700(17)
O4 C30' 1.426(2)
O4 C30 1.426(2)
N2 C23 1.2800(19)
N2 C24 1.4156(18)
C17 C22 1.374(3)
C17 C18 1.383(3)
C17 H17A 0.9300
C18 C19 1.368(2)
C18 H18A 0.9300
C19 C20 1.395(2)
C19 H19A 0.9300
C20 C21 1.413(2)
C20 C23 1.450(2)
C21 C22 1.385(2)
C22 H22A 0.9300
C23 H23A 0.9300
C24 C29 1.391(2)
C24 C25 1.392(2)
C25 C26 1.381(2)
C25 H25A 0.9300
C26 C27 1.386(2)
C26 H26A 0.9300
C27 C28 1.391(2)
C28 C29 1.371(2)
C28 H28A 0.9300
C29 H29A 0.9300
C30 C31 1.564(6)
C30 H30A 0.9700
C30 H30B 0.9700
C31 C32 1.467(8)
C31 H31A 0.9700
C31 H31B 0.9700
C32 H32A 0.9600
C32 H32B 0.9600
C32 H32C 0.9600
C30' C31' 1.530(6)
C30' H30C 0.9700
C30' H30D 0.9700
C31' C32' 1.506(8)
C31' H31C 0.9700
C31' H31D 0.9700
C32' H32D 0.9600
C32' H32E 0.9600
C32' H32F 0.9600

loop_
_geom_hbond_atom_site_label_D
_geom_hbond_atom_site_label_H
_geom_hbond_atom_site_label_A
_geom_hbond_distance_DH
_geom_hbond_distance_HA
_geom_hbond_distance_DA
_geom_hbond_angle_DHA
O1 H1 N1 0.82 1.87 2.5975(16) 147.4
O3 H3B N2 0.82 1.85 2.6075(16) 152.7

loop_
_geom_torsion_atom_site_label_1
_geom_torsion_atom_site_label_2
_geom_torsion_atom_site_label_3
_geom_torsion_atom_site_label_4
_geom_torsion
C6 C1 C2 C3 -1.2(3)
C1 C2 C3 C4 1.2(3)
C2 C3 C4 C5 0.4(2)
C2 C3 C4 C7 -176.44(14)
C3 C4 C5 O1 178.11(14)
C7 C4 C5 O1 -5.1(2)
C3 C4 C5 C6 -2.1(2)
C7 C4 C5 C6 174.70(14)
C2 C1 C6 C5 -0.5(3)
O1 C5 C6 C1 -178.01(15)
C4 C5 C6 C1 2.2(2)
C8 N1 C7 C4 -173.85(12)
C3 C4 C7 N1 -176.75(14)
C5 C4 C7 N1 6.5(2)
C7 N1 C8 C13 -142.58(14)
C7 N1 C8 C9 41.7(2)
C13 C8 C9 C10 0.7(2)
N1 C8 C9 C10 176.43(13)
C8 C9 C10 C11 1.1(2)
C14' O2 C11 C10 -2.2(2)
C14 O2 C11 C10 -2.2(2)
C14' O2 C11 C12 178.03(16)
C14 O2 C11 C12 178.03(16)
C9 C10 C11 O2 178.75(13)
C9 C10 C11 C12 -1.5(2)
O2 C11 C12 C13 179.88(13)
C10 C11 C12 C13 0.1(2)
C11 C12 C13 C8 1.7(2)
C9 C8 C13 C12 -2.1(2)
N1 C8 C13 C12 -178.04(13)
C11 O2 C14 C15 -157.1(3)
O2 C14 C15 C16 -67.3(5)
C11 O2 C14' C15' 166.6(3)
O2 C14' C15' C16' 78.7(7)
C22 C17 C18 C19 1.6(3)
C17 C18 C19 C20 -1.1(3)
C18 C19 C20 C21 -1.1(2)
C18 C19 C20 C23 176.30(15)
C19 C20 C21 O3 -177.83(14)
C23 C20 C21 O3 4.9(2)
C19 C20 C21 C22 2.7(2)
C23 C20 C21 C22 -174.61(14)
C18 C17 C22 C21 0.1(3)
O3 C21 C22 C17 178.27(15)
C20 C21 C22 C17 -2.3(2)
C24 N2 C23 C20 173.53(12)
C19 C20 C23 N2 176.80(14)
C21 C20 C23 N2 -5.9(2)
C23 N2 C24 C29 141.91(14)
C23 N2 C24 C25 -42.4(2)
C29 C24 C25 C26 -1.2(2)
N2 C24 C25 C26 -176.84(13)
C24 C25 C26 C27 -0.7(2)
C30' O4 C27 C26 2.0(2)
C30 O4 C27 C26 2.0(2)
C30' O4 C27 C28 -178.08(16)
C30 O4 C27 C28 -178.08(16)
C25 C26 C27 O4 -178.86(13)
C25 C26 C27 C28 1.2(2)
O4 C27 C28 C29 -179.73(13)
C26 C27 C28 C29 0.2(2)
C27 C28 C29 C24 -2.1(2)
C25 C24 C29 C28 2.6(2)
N2 C24 C29 C28 178.47(13)
C27 O4 C30 C31 -167.3(3)
O4 C30 C31 C32 -78.2(7)
C27 O4 C30' C31' 156.2(3)
O4 C30' C31' C32' 68.2(5)
